data_4022686
loop_
_publ_author_name
'Sengodagounder Muthusamy'
'Janagiraman Krishnamurthi'
'Srinivasarao Arulananda Babu'
'Eringathodi Suresh'

_publ_section_title
;
 Anomalous Reaction of Rh~2~(OAc)~4~-Generated Transient Carbonyl
 Ylides: Chemoselective Synthesis of Epoxy-Bridged Tetrahydropyranone,
 Oxepanone, Oxocinone, and Oxoninone Ring Systems
;
_journal_name_full 'Journal of Organic Chemistry'
_journal_page_first 1252
_journal_page_last 1262
_journal_paper_doi 10.1021/jo0621726
_journal_volume 72
_journal_year 2007
_chemical_formula_sum 'C27 H26 Cl2 O3'
_chemical_formula_weight 469.38
_chemical_name_systematic
; 
 ? 
;
_space_group_IT_number 14
_symmetry_cell_setting monoclinic
_symmetry_space_group_name_Hall '-P 2yab'
_symmetry_space_group_name_H-M 'P 1 21/a 1'
_atom_sites_solution_hydrogens geom
_atom_sites_solution_primary direct
_atom_sites_solution_secondary difmap
_audit_creation_method SHELXL-97
_cell_angle_alpha 90.00
_cell_angle_beta 96.73(4)
_cell_angle_gamma 90.00
_cell_formula_units_Z 4
_cell_length_a 12.512(5)
_cell_length_b 14.172(5)
_cell_length_c 13.400(7)
_cell_measurement_reflns_used 25
_cell_measurement_temperature 293(2)
_cell_measurement_theta_max 11
_cell_measurement_theta_min 7
_cell_volume 2359.7(18)
_computing_cell_refinement CAD4-PC
_computing_data_collection CAD4-PC
_computing_data_reduction NRCVAX
_computing_molecular_graphics 'PLATON, ORTEP'
_computing_structure_refinement 'SHELXL-97 (Sheldrick, 1997)'
_computing_structure_solution 'SHELXS-97 (Sheldrick, 1990)'
_diffrn_ambient_temperature 293(2)
_diffrn_measured_fraction_theta_full 0.956
_diffrn_measured_fraction_theta_max 0.956
_diffrn_measurement_device_type 'ENRAF-NONIUS CAD-4'
_diffrn_measurement_method 'omega-two theta'
_diffrn_radiation_monochromator graphite
_diffrn_radiation_source 'fine-focus sealed tube'
_diffrn_radiation_type Mok\a
_diffrn_radiation_wavelength 0.70930
_diffrn_reflns_av_R_equivalents 0.0000
_diffrn_reflns_av_sigmaI/netI 0.0416
_diffrn_reflns_limit_h_max 14
_diffrn_reflns_limit_h_min -14
_diffrn_reflns_limit_k_max 16
_diffrn_reflns_limit_k_min 0
_diffrn_reflns_limit_l_max 15
_diffrn_reflns_limit_l_min 0
_diffrn_reflns_number 4135
_diffrn_reflns_theta_full 24.92
_diffrn_reflns_theta_max 24.92
_diffrn_reflns_theta_min 2.10
_diffrn_standards_interval_time 1h
_diffrn_standards_number 3
_exptl_absorpt_coefficient_mu 0.302
_exptl_crystal_colour colourless
_exptl_crystal_density_diffrn 1.321
_exptl_crystal_density_method 'not measured'
_exptl_crystal_description plates
_exptl_crystal_F_000 984
_exptl_crystal_size_max 0.28
_exptl_crystal_size_mid 0.20
_exptl_crystal_size_min 0.12
_refine_diff_density_max 0.286
_refine_diff_density_min -0.256
_refine_diff_density_rms 0.061
_refine_ls_extinction_method none
_refine_ls_goodness_of_fit_ref 1.011
_refine_ls_hydrogen_treatment mixed
_refine_ls_matrix_type full
_refine_ls_number_parameters 393
_refine_ls_number_reflns 4135
_refine_ls_number_restraints 0
_refine_ls_restrained_S_all 1.011
_refine_ls_R_factor_all 0.0792
_refine_ls_R_factor_gt 0.0522
_refine_ls_shift/su_max 0.000
_refine_ls_shift/su_mean 0.000
_refine_ls_structure_factor_coef Fsqd
_refine_ls_weighting_details 'w=1/[\s^2^(Fo^2^)+(0.1093P)^2^+0.0000P] where P=(Fo^2^+2Fc^2^)/3'
_refine_ls_weighting_scheme calc
_refine_ls_wR_factor_gt 0.1500
_refine_ls_wR_factor_ref 0.1607
_reflns_number_gt 2886
_reflns_number_total 4135
_reflns_threshold_expression >2sigma(I)
_cod_data_source_file jo0621726si20061019_033255.cif
_cod_data_source_block compound_22b
_cod_depositor_comments
;
The following automatic conversions were performed:
'_symmetry_cell_setting' value 'Monoclinic' changed to 'monoclinic'
according to '/home/saulius/struct/CIF-dictionaries/cif_core.dic'
dictionary named 'cif_core.dic' version 2.4.1 from 2010-06-29.

Automatic conversion script
Id: cif_fix_enum 1527 2010-12-29 10:47:43Z saulius 

The following automatic conversions were performed:

'_refine_ls_weighting_scheme' value 'calc
w=1/[\s^2^(Fo^2^)+(0.1093P)^2^+0.0000P] where P=(Fo^2^+2Fc^2^)/3' was
changed to 'calc'. New tag '_refine_ls_weighting_details' was
created. The value of the new tag was set to
'w=1/[\s^2^(Fo^2^)+(0.1093P)^2^+0.0000P] where P=(Fo^2^+2Fc^2^)/3'.

Automatic conversion script
Id: cif_fix_values 3143 2015-03-26 13:38:13Z robertas 
;
_cod_original_sg_symbol_H-M 'P 21/a'
_cod_database_code 4022686

loop_
_symmetry_equiv_pos_as_xyz
'x, y, z'
'-x+1/2, y+1/2, -z'
'-x, -y, -z'
'x-1/2, -y-1/2, z'

loop_
_atom_site_label
_atom_site_type_symbol
_atom_site_fract_x
_atom_site_fract_y
_atom_site_fract_z
_atom_site_U_iso_or_equiv
_atom_site_adp_type
_atom_site_occupancy
_atom_site_calc_flag
Cl32 Cl 0.98736(8) 0.15207(6) 0.95253(8) 0.0810(3) Uani 1 d
Cl31 Cl 0.65204(8) 1.08845(6) 0.99449(7) 0.0765(3) Uani 1 d
O7 O 0.66255(14) 0.69687(12) 0.48252(13) 0.0421(4) Uani 1 d
O6 O 0.80093(12) 0.64444(12) 0.59155(12) 0.0371(4) Uani 1 d
C3 C 0.66496(19) 0.53771(17) 0.46188(18) 0.0371(6) Uani 1 d
O30 O 0.62455(14) 0.46140(13) 0.44292(15) 0.0511(5) Uani 1 d
C5 C 0.70375(18) 0.61343(17) 0.62834(18) 0.0347(6) Uani 1 d
C20 C 0.8149(2) 0.47991(18) 0.70210(19) 0.0378(6) Uani 1 d
C15 C 0.7836(2) 0.8787(2) 0.8553(2) 0.0431(6) Uani 1 d
C9 C 0.6136(2) 0.4833(2) 0.7133(2) 0.0421(6) Uani 1 d
C12 C 0.66474(19) 0.68336(17) 0.70272(18) 0.0361(6) Uani 1 d
C21 C 0.84837(19) 0.39508(18) 0.76177(19) 0.0386(6) Uani 1 d
C4 C 0.6263(2) 0.61359(17) 0.52824(19) 0.0365(6) Uani 1 d
C19 C 0.5962(2) 0.8776(2) 0.7989(2) 0.0474(7) Uani 1 d
C2 C 0.7646(2) 0.57809(18) 0.42345(19) 0.0394(6) Uani 1 d
C11 C 0.5649(2) 0.6522(2) 0.7471(2) 0.0447(7) Uani 1 d
C22 C 0.8052(2) 0.3686(2) 0.8479(2) 0.0514(7) Uani 1 d
C13 C 0.7194(2) 0.76208(18) 0.7256(2) 0.0406(6) Uani 1 d
C24 C 0.9324(2) 0.24471(19) 0.8785(2) 0.0484(7) Uani 1 d
C8 C 0.71803(19) 0.51832(17) 0.68070(18) 0.0356(6) Uani 1 d
C14 C 0.6976(2) 0.83872(18) 0.79481(19) 0.0396(6) Uani 1 d
C16 C 0.7711(2) 0.9541(2) 0.9172(2) 0.0469(7) Uani 1 d
C26 C 0.9347(2) 0.3432(2) 0.7354(2) 0.0516(7) Uani 1 d
C17 C 0.6686(2) 0.99130(19) 0.9189(2) 0.0472(7) Uani 1 d
C23 C 0.8464(3) 0.2935(2) 0.9066(2) 0.0564(8) Uani 1 d
C10 C 0.5753(3) 0.5518(2) 0.7893(2) 0.0497(7) Uani 1 d
C18 C 0.5816(3) 0.9532(2) 0.8604(2) 0.0527(8) Uani 1 d
C25 C 0.9777(3) 0.2691(2) 0.7933(3) 0.0583(8) Uani 1 d
C28 C 0.8613(2) 0.5113(2) 0.4407(3) 0.0506(7) Uani 1 d
C27 C 0.8441(3) 0.7472(2) 0.4596(3) 0.0596(9) Uani 1 d
C29 C 0.7387(3) 0.5991(3) 0.3109(2) 0.0595(8) Uani 1 d
C1 C 0.7728(2) 0.66870(17) 0.48709(19) 0.0389(6) Uani 1 d
H20 H 0.872(2) 0.514(2) 0.673(2) 0.052(8) Uiso 1 d
H9A H 0.624(2) 0.423(2) 0.741(2) 0.044(7) Uiso 1 d
H10A H 0.628(2) 0.5543(18) 0.848(2) 0.038(7) Uiso 1 d
H9B H 0.559(2) 0.4785(17) 0.6540(19) 0.036(7) Uiso 1 d
H29A H 0.683(3) 0.643(2) 0.302(2) 0.050(8) Uiso 1 d
H4 H 0.547(2) 0.6123(17) 0.5307(17) 0.031(6) Uiso 1 d
H11A H 0.506(2) 0.6585(18) 0.691(2) 0.044(8) Uiso 1 d
H22 H 0.750(3) 0.405(2) 0.874(2) 0.063(9) Uiso 1 d
H18 H 0.518(3) 0.976(2) 0.862(2) 0.054(9) Uiso 1 d
H13 H 0.788(2) 0.775(2) 0.693(2) 0.058(9) Uiso 1 d
H27A H 0.835(3) 0.797(2) 0.500(2) 0.061(9) Uiso 1 d
H16 H 0.830(3) 0.981(2) 0.956(2) 0.057(9) Uiso 1 d
H19 H 0.540(3) 0.852(2) 0.756(2) 0.051(8) Uiso 1 d
H15 H 0.852(2) 0.8493(18) 0.858(2) 0.047(8) Uiso 1 d
H27B H 0.813(3) 0.774(3) 0.390(3) 0.087(12) Uiso 1 d
H11B H 0.553(2) 0.693(2) 0.798(2) 0.057(9) Uiso 1 d
H29C H 0.719(3) 0.542(3) 0.271(3) 0.079(11) Uiso 1 d
H10B H 0.506(3) 0.531(2) 0.810(2) 0.068(9) Uiso 1 d
H26 H 0.970(3) 0.359(2) 0.676(3) 0.066(9) Uiso 1 d
H25 H 1.042(3) 0.237(2) 0.782(3) 0.068(9) Uiso 1 d
H27C H 0.925(3) 0.726(3) 0.466(3) 0.086(12) Uiso 1 d
H28B H 0.848(3) 0.450(3) 0.407(3) 0.083(11) Uiso 1 d
H23 H 0.816(2) 0.273(2) 0.970(2) 0.057(8) Uiso 1 d
H29B H 0.802(3) 0.628(2) 0.281(3) 0.080(11) Uiso 1 d
H28C H 0.876(3) 0.492(3) 0.507(3) 0.093(13) Uiso 1 d
H28A H 0.928(3) 0.534(3) 0.411(3) 0.084(11) Uiso 1 d

loop_
_atom_site_aniso_label
_atom_site_aniso_U_11
_atom_site_aniso_U_22
_atom_site_aniso_U_33
_atom_site_aniso_U_23
_atom_site_aniso_U_13
_atom_site_aniso_U_12
Cl32 0.0956(7) 0.0609(5) 0.0825(6) 0.0186(5) -0.0063(5) 0.0239(5)
Cl31 0.0935(7) 0.0602(5) 0.0788(6) -0.0196(4) 0.0232(5) 0.0156(5)
O7 0.0446(10) 0.0355(9) 0.0476(10) 0.0063(8) 0.0120(8) 0.0051(8)
O6 0.0287(9) 0.0451(10) 0.0389(9) -0.0023(7) 0.0098(7) -0.0074(7)
C3 0.0305(13) 0.0378(14) 0.0406(13) 0.0029(11) -0.0052(10) 0.0044(11)
O30 0.0382(10) 0.0414(11) 0.0725(13) -0.0069(9) 0.0019(9) -0.0058(8)
C5 0.0254(12) 0.0391(13) 0.0409(13) 0.0013(11) 0.0093(10) -0.0026(10)
C20 0.0313(13) 0.0437(15) 0.0391(13) -0.0006(11) 0.0071(11) -0.0005(11)
C15 0.0361(14) 0.0461(15) 0.0486(16) -0.0035(12) 0.0115(12) 0.0015(12)
C9 0.0329(14) 0.0415(15) 0.0531(16) 0.0099(13) 0.0095(12) -0.0020(11)
C12 0.0311(13) 0.0385(14) 0.0399(13) 0.0023(11) 0.0088(10) 0.0007(11)
C21 0.0328(13) 0.0405(14) 0.0421(14) -0.0017(11) 0.0028(11) -0.0004(11)
C4 0.0299(13) 0.0377(14) 0.0427(14) 0.0057(11) 0.0071(11) -0.0003(10)
C19 0.0407(15) 0.0499(16) 0.0513(16) 0.0020(14) 0.0049(13) 0.0037(13)
C2 0.0382(14) 0.0422(14) 0.0389(14) 0.0000(11) 0.0085(11) 0.0017(11)
C11 0.0374(15) 0.0458(16) 0.0547(17) -0.0012(14) 0.0210(14) -0.0012(12)
C22 0.0529(17) 0.0581(18) 0.0441(16) 0.0025(14) 0.0101(13) 0.0171(15)
C13 0.0378(14) 0.0433(15) 0.0427(14) 0.0014(12) 0.0127(11) -0.0023(12)
C24 0.0505(16) 0.0391(15) 0.0535(16) -0.0027(12) -0.0035(13) 0.0038(12)
C8 0.0308(13) 0.0393(13) 0.0374(13) -0.0023(11) 0.0070(10) -0.0032(10)
C14 0.0426(14) 0.0419(14) 0.0360(13) 0.0024(11) 0.0121(11) -0.0011(11)
C16 0.0487(17) 0.0491(16) 0.0433(15) -0.0049(13) 0.0077(13) -0.0067(14)
C26 0.0419(16) 0.0536(17) 0.0624(19) 0.0082(14) 0.0196(14) 0.0074(13)
C17 0.0604(19) 0.0407(15) 0.0433(14) 0.0026(12) 0.0179(13) 0.0068(13)
C23 0.068(2) 0.0594(19) 0.0424(16) 0.0045(14) 0.0075(15) 0.0121(16)
C10 0.0407(16) 0.0543(17) 0.0579(18) 0.0078(14) 0.0220(15) -0.0037(14)
C18 0.0452(17) 0.0549(18) 0.0603(19) 0.0059(15) 0.0158(14) 0.0140(15)
C25 0.0473(17) 0.0530(19) 0.077(2) 0.0035(16) 0.0154(16) 0.0141(14)
C28 0.0409(16) 0.0548(19) 0.0583(19) -0.0064(16) 0.0148(14) 0.0085(14)
C27 0.073(2) 0.0473(18) 0.063(2) -0.0015(16) 0.0284(18) -0.0176(16)
C29 0.072(2) 0.065(2) 0.0420(17) -0.0004(16) 0.0075(16) 0.005(2)
C1 0.0378(14) 0.0383(13) 0.0427(14) 0.0029(11) 0.0128(11) -0.0009(11)

loop_
_atom_type_symbol
_atom_type_description
_atom_type_scat_dispersion_real
_atom_type_scat_dispersion_imag
_atom_type_scat_source
C C 0.0033 0.0016 'International Tables Vol C Tables 4.2.6.8 and 6.1.1.4'
O O 0.0106 0.0060 'International Tables Vol C Tables 4.2.6.8 and 6.1.1.4'
H H 0.0000 0.0000 'International Tables Vol C Tables 4.2.6.8 and 6.1.1.4'
Cl Cl 0.1484 0.1585 'International Tables Vol C Tables 4.2.6.8 and 6.1.1.4'

loop_
_geom_angle_atom_site_label_1
_geom_angle_atom_site_label_2
_geom_angle_atom_site_label_3
_geom_angle
C4 O7 C1 95.96(17)
C5 O6 C1 106.64(17)
O30 C3 C4 127.3(2)
O30 C3 C2 127.4(2)
C4 C3 C2 105.3(2)
O6 C5 C8 111.83(19)
O6 C5 C12 112.00(19)
C8 C5 C12 107.68(19)
O6 C5 C4 99.79(18)
C8 C5 C4 115.2(2)
C12 C5 C4 110.3(2)
C8 C20 C21 130.1(2)
C16 C15 C14 122.4(3)
C8 C9 C10 109.5(2)
C13 C12 C11 125.7(2)
C13 C12 C5 120.1(2)
C11 C12 C5 114.2(2)
C22 C21 C26 117.5(3)
C22 C21 C20 124.0(2)
C26 C21 C20 118.3(2)
O7 C4 C3 101.33(19)
O7 C4 C5 100.02(19)
C3 C4 C5 107.2(2)
C18 C19 C14 121.2(3)
C3 C2 C28 112.4(2)
C3 C2 C29 108.6(2)
C28 C2 C29 109.9(3)
C3 C2 C1 97.5(2)
C28 C2 C1 115.6(2)
C29 C2 C1 112.1(2)
C12 C11 C10 112.3(2)
C21 C22 C23 121.7(3)
C12 C13 C14 129.6(2)
C23 C24 C25 121.0(3)
C23 C24 Cl32 119.7(2)
C25 C24 Cl32 119.3(2)
C20 C8 C9 127.0(2)
C20 C8 C5 121.2(2)
C9 C8 C5 111.5(2)
C15 C14 C19 117.5(3)
C15 C14 C13 118.7(2)
C19 C14 C13 123.6(3)
C15 C16 C17 118.4(3)
C25 C26 C21 121.7(3)
C18 C17 C16 120.8(3)
C18 C17 Cl31 120.3(2)
C16 C17 Cl31 119.0(2)
C24 C23 C22 118.9(3)
C9 C10 C11 111.4(2)
C17 C18 C19 119.7(3)
C24 C25 C26 119.2(3)
O7 C1 O6 103.40(18)
O7 C1 C27 112.4(2)
O6 C1 C27 109.3(2)
O7 C1 C2 102.0(2)
O6 C1 C2 109.36(19)
C27 C1 C2 119.1(2)

loop_
_geom_bond_atom_site_label_1
_geom_bond_atom_site_label_2
_geom_bond_distance
Cl32 C24 1.738(3)
Cl31 C17 1.736(3)
O7 C4 1.428(3)
O7 C1 1.431(3)
O6 C5 1.434(3)
O6 C1 1.444(3)
C3 O30 1.208(3)
C3 C4 1.510(4)
C3 C2 1.516(4)
C5 C8 1.520(3)
C5 C12 1.526(3)
C5 C4 1.560(4)
C20 C8 1.329(3)
C20 C21 1.477(4)
C15 C16 1.372(4)
C15 C14 1.390(4)
C9 C8 1.510(3)
C9 C10 1.524(4)
C12 C13 1.326(4)
C12 C11 1.511(3)
C21 C22 1.382(4)
C21 C26 1.387(4)
C19 C18 1.376(4)
C19 C14 1.391(4)
C2 C28 1.533(4)
C2 C29 1.534(4)
C2 C1 1.538(3)
C11 C10 1.531(4)
C22 C23 1.387(4)
C13 C14 1.474(4)
C24 C23 1.368(4)
C24 C25 1.376(4)
C16 C17 1.390(4)
C26 C25 1.376(4)
C17 C18 1.376(4)
C27 C1 1.499(4)
